data_4115051
loop_
_publ_author_name
'Mikio Yasutake'
'Toru Koga'
'Youichi Sakamoto'
'Shingo Komatsu'
'Ming Zhou'
'Katsuya Sako'
'Hitoshi Tatemitsu'
'Satoru Onaka'
'Yoshio Aso'
'Shinobu Inoue'
'Teruo Shinmyozu'

_publ_section_title
;
 An Alternative Synthetic Route of [35](1,2,3,4,5)Cyclophane, and
 Structural Properties of Multibridged [3n]Cyclophanes and Their
 Charge-Transfer Complexes in the Solid State1
;
_journal_name_full 'Journal of the American Chemical Society'
_journal_page_first 10136
_journal_page_last 10145
_journal_paper_doi 10.1021/ja012363k
_journal_volume 124
_journal_year 2002
_chemical_formula_sum 'C39 H32 F4 N4'
_chemical_formula_weight 632.70
_space_group_IT_number 15
_symmetry_cell_setting monoclinic
_symmetry_Int_Tables_number 15
_symmetry_space_group_name_Hall '-C 2yc'
_symmetry_space_group_name_H-M 'C 1 2/c 1'
_cell_angle_alpha 90
_cell_angle_beta 95.896(1)
_cell_angle_gamma 90
_cell_formula_units_Z 4
_cell_length_a 13.531(1)
_cell_length_b 15.432(2)
_cell_length_c 14.2106(9)
_cell_measurement_reflns_used 8537
_cell_measurement_temperature 93.2
_cell_measurement_theta_max 27.4
_cell_measurement_theta_min 2.4
_cell_volume 2951.6(5)
_computing_cell_refinement PROCESS-AUTO
_computing_data_collection PROCESS-AUTO
_computing_data_reduction 'teXsan Ver. 1.10'
_computing_publication_material 'teXsan Ver. 1.10'
_computing_structure_refinement 'teXsan Ver. 1.10'
_computing_structure_solution SIR92
_diffrn_measured_fraction_theta_full 0.9938
_diffrn_measured_fraction_theta_max 0.9938
_diffrn_measurement_device_type 'Rigaku RAXIS-RAPID Imaging Plate'
_diffrn_measurement_method \w
_diffrn_radiation_type 'Mo K\a'
_diffrn_radiation_wavelength 0.7107
_diffrn_reflns_av_R_equivalents 0.039
_diffrn_reflns_limit_h_max 17
_diffrn_reflns_limit_h_min 0
_diffrn_reflns_limit_k_max 19
_diffrn_reflns_limit_k_min 0
_diffrn_reflns_limit_l_max 18
_diffrn_reflns_limit_l_min -18
_diffrn_reflns_number 13645
_diffrn_reflns_theta_full 27.48
_diffrn_reflns_theta_max 27.48
_exptl_absorpt_coefficient_mu 0.102
_exptl_absorpt_correction_T_max 0.992
_exptl_absorpt_correction_T_min 0.860
_exptl_absorpt_correction_type multi-scan
_exptl_absorpt_process_details '(Higashi, 1995)'
_exptl_crystal_colour black
_exptl_crystal_density_diffrn 1.424
_exptl_crystal_description prism
_exptl_crystal_size_max 0.500
_exptl_crystal_size_mid 0.120
_exptl_crystal_size_min 0.080
_refine_diff_density_max 0.50
_refine_diff_density_min -0.30
_refine_ls_extinction_coef 0.0014(3)
_refine_ls_extinction_method 'Zachariasen(1967) type 2 gaussian isotropic'
_refine_ls_goodness_of_fit_ref 1.153
_refine_ls_hydrogen_treatment refall
_refine_ls_number_parameters 305
_refine_ls_number_reflns 1775
_refine_ls_R_factor_gt 0.0358
_refine_ls_shift/su_max 0.0039
_refine_ls_structure_factor_coef F
_refine_ls_weighting_details 'w = 1/[\s^2^(Fo) + 0.00034|Fo|^2^]'
_refine_ls_weighting_scheme calc
_refine_ls_wR_factor_ref 0.0375
_reflns_number_gt 1775
_reflns_number_total 3366
_reflns_threshold_expression F^2^>3.0\s(F^2^)
_cod_data_source_file ja012363k_01.cif
_cod_data_source_block 35ct-f
_cod_original_cell_volume 2951.7(5)
_cod_original_formula_sum 'C39 H32 F4 N4 '
_cod_database_code 4115051

loop_
_symmetry_equiv_pos_as_xyz
x,y,z
-x,y,1/2-z
-x,-y,-z
x,-y,1/2+z
1/2+x,1/2+y,z
1/2-x,1/2+y,1/2-z
1/2-x,1/2-y,-z
1/2+x,1/2-y,1/2+z

loop_
_atom_site_label
_atom_site_type_symbol
_atom_site_fract_x
_atom_site_fract_y
_atom_site_fract_z
_atom_site_U_iso_or_equiv
_atom_site_adp_type
_atom_site_occupancy
_atom_site_calc_flag
_atom_site_refinement_flags
F(1) F 0.81491(10) 0.12855(8) 0.13142(9) 0.0198(4) Uani 1.00 d .
F(2) F 0.74417(10) 0.07655(8) -0.03885(8) 0.0196(4) Uani 1.00 d .
N(1) N 0.8557(2) 0.4646(1) 0.2404(1) 0.0287(7) Uani 1.00 d .
N(2) N 0.9058(2) 0.2104(1) 0.3215(1) 0.0245(6) Uani 1.00 d .
C(1) C 0.6404(2) 0.2346(1) 0.2910(1) 0.0139(6) Uani 1.00 d .
C(2) C 0.6380(2) 0.3264(1) 0.2934(1) 0.0144(6) Uani 1.00 d .
C(3) C 0.5969(2) 0.3722(1) 0.2119(2) 0.0131(6) Uani 1.00 d .
C(4) C 0.5558(2) 0.3272(1) 0.1305(1) 0.0120(6) Uani 1.00 d .
C(5) C 0.5597(2) 0.2353(1) 0.1297(1) 0.0123(6) Uani 1.00 d .
C(6) C 0.6060(2) 0.1923(1) 0.2082(2) 0.0142(6) Uani 1.00 d .
C(7) C 0.6696(2) 0.1774(2) 0.3770(2) 0.0242(7) Uani 1.00 d .
C(8) C 0.5823(2) 0.1279(2) 0.4124(2) 0.0380(9) Uani 1.00 d .
C(9) C 0.4947(2) 0.1794(2) 0.4474(2) 0.0191(7) Uani 1.00 d .
C(10) C 0.5892(2) 0.4709(2) 0.2157(2) 0.0204(7) Uani 1.00 d .
C(11) C 0.5085(5) 0.5108(3) 0.2740(3) 0.016(2) Uani 0.50 d P
C(12) C 0.5023(2) 0.3760(2) 0.0471(2) 0.0191(7) Uani 1.00 d .
C(13) C 0.4003(4) 0.4167(4) 0.0595(4) 0.018(2) Uani 0.50 d P
C(14) C 0.3902(4) 0.3740(4) 0.0355(4) 0.014(1) Uani 0.50 d P
C(15) C 0.3257(2) 0.3743(2) 0.1162(2) 0.0227(7) Uani 1.00 d .
C(16) C 0.7896(2) 0.2789(1) 0.0944(1) 0.0130(6) Uani 1.00 d .
C(17) C 0.7827(2) 0.1885(1) 0.0668(2) 0.0147(6) Uani 1.00 d .
C(18) C 0.7471(2) 0.1623(1) -0.0201(2) 0.0132(6) Uani 1.00 d .
C(19) C 0.8303(2) 0.3061(1) 0.1829(2) 0.0150(6) Uani 1.00 d .
C(20) C 0.8413(2) 0.3961(2) 0.2103(2) 0.0190(7) Uani 1.00 d .
C(21) C 0.8701(2) 0.2487(2) 0.2576(2) 0.0170(6) Uani 1.00 d .
H(1) H 0.608(1) 0.133(1) 0.206(1) 0.011(6) Uiso 1.00 calc .
H(2) H 0.702(2) 0.213(1) 0.431(2) 0.026(7) Uiso 1.00 calc .
H(3) H 0.719(2) 0.136(1) 0.359(2) 0.017(6) Uiso 1.00 calc .
H(4) H 0.610(2) 0.091(2) 0.467(2) 0.040(8) Uiso 1.00 calc .
H(5) H 0.549(2) 0.085(2) 0.349(2) 0.071(9) Uiso 1.00 calc .
H(6) H 0.523(2) 0.212(2) 0.500(2) 0.039(8) Uiso 1.00 calc .
H(7) H 0.447(2) 0.138(2) 0.468(2) 0.025(7) Uiso 1.00 calc .
H(8) H 0.647(3) 0.496(2) 0.252(2) 0.073(10) Uiso 1.00 calc .
H(9) H 0.599(2) 0.494(2) 0.159(2) 0.058(9) Uiso 1.00 calc .
H(10) H 0.541(3) 0.510(2) 0.337(3) -0.003(9) Uiso 0.50 calc P
H(11) H 0.5000 0.572(2) 0.2500 0.020(8) Uiso 1.00 calc S
H(12) H 0.531(3) 0.441(3) 0.050(3) -0.002(9) Uiso 0.50 calc P
H(13) H 0.535(3) 0.378(3) 0.001(3) 0.09(1) Uiso 1.00 calc .
H(14) H 0.487(3) 0.328(3) -0.010(3) 0.002(9) Uiso 0.50 calc P
H(15) H 0.418(4) 0.474(3) 0.094(4) 0.03(1) Uiso 0.50 calc P
H(16) H 0.367(2) 0.423(2) -0.006(2) 0.023(6) Uiso 1.00 calc .
H(17) H 0.374(3) 0.322(3) 0.007(3) 0.01(1) Uiso 0.50 calc P
H(18) H 0.317(3) 0.447(3) 0.141(3) 0.004(9) Uiso 0.50 calc P
H(19) H 0.266(2) 0.390(2) 0.114(2) 0.068(10) Uiso 1.00 calc .
H(20) H 0.278(3) 0.331(3) 0.070(3) -0.002(9) Uiso 0.50 calc P

loop_
_atom_site_aniso_label
_atom_site_aniso_U_11
_atom_site_aniso_U_22
_atom_site_aniso_U_33
_atom_site_aniso_U_12
_atom_site_aniso_U_13
_atom_site_aniso_U_23
F(1) 0.0283(8) 0.0172(8) 0.0134(7) 0.0073(6) 0.0001(5) 0.0046(6)
F(2) 0.0287(8) 0.0121(7) 0.0180(8) 0.0029(6) 0.0014(6) -0.0013(6)
N(1) 0.032(1) 0.027(1) 0.028(1) -0.008(1) 0.0043(9) -0.004(1)
N(2) 0.026(1) 0.031(1) 0.016(1) 0.0072(10) -0.0010(8) 0.0004(9)
C(1) 0.009(1) 0.020(1) 0.012(1) 0.0038(10) 0.0029(8) 0.0026(10)
C(2) 0.009(1) 0.023(1) 0.011(1) -0.0013(10) 0023(8) -0.005(1)
C(3) 0.011(1) 0.013(1) 0.016(1) 0.0001(10) .0056(9) -0.0004(10)
C(4) 0.010(1) 0.016(1) 0.011(1) -0.0002(10) 0.0030(8) 0.0014(10)
C(5) 0.011(1) 0.015(1) 0.011(1) -0.0019(10) 0038(8) -0.0035(9)
C(6) 0.014(1) 0.011(1) 0.019(1) 0.0020(10) 0.0059(9) 0.0017(10)
C(7) 0.020(1) 0.036(2) 0.017(1) 0.012(1) 0.0036(10) 0.008(1)
C(8) 0.031(2) 0.047(2) 0.038(2) 0.019(1) 0.014(1) 0.030(2)
C(9) 0.018(1) 0.024(1) 0.016(1) 0.002(1) 0.0032(10) 0.007(1)
C(10) 0.025(1) 0.015(1) 0.023(1) -0.002(1) .010(1) -0.002(1)
C(11) 0.022(3) 0.009(2) 0.017(4) 0.003(2) 0.003(3) -0.001(2)
C(12) 0.020(1) 0.023(1) 0.015(1) 0.005(1) 0.0033(10) 0.007(1)
C(13) 0.020(3) 0.024(4) 0.011(3) 0.000(3) -0.001(2) 0.004(2)
C(14) 0.016(3) 0.017(3) 0.008(3) 0.002(3) -0.002(2) -0.001(2)
C(15) 0.015(1) 0.036(2) 0.017(1) 0.003(1) 0.0005(10) 0.009(1)
C(16) 0.011(1) 0.016(1) 0.013(1) 0.0021(9) 0.0040(8) 0.0019(9)
C(17) 0.014(1) 0.016(1) 0.014(1) 0.0063(10) 0.0038(8) 0.0047(10)
C(18) 0.014(1) 0.008(1) 0.018(1) 0.0026(10) .0055(9) -0.0005(10)
C(19) 0.014(1) 0.017(1) 0.015(1) 0.0019(10) 0.0041(9) 0.0015(9)
C(20) 0.016(1) 0.027(2) 0.014(1) -0.002(1) 0.0022(9) 0.000(1)
C(21) 0.015(1) 0.022(1) 0.014(1) 0.002(1) 0.0021(9) -0.007(1)

loop_
_atom_type_symbol
_atom_type_description
_atom_type_scat_dispersion_real
_atom_type_scat_dispersion_imag
_atom_type_scat_source
C C 0.003 0.002
;International Tables for Crystallography
(1992, Vol. C, Tables 4.2.6.8 and 6.1.1.1)
;
H H 0.000 0.000
;International Tables for Crystallography
(1992, Vol. C, Table 6.1.1.2)
;
N N 0.006 0.003
;International Tables for Crystallography
(1992, Vol. C, Tables 4.2.6.8 and 6.1.1.1)
;
F F 0.017 0.010
;International Tables for Crystallography
(1992, Vol. C, Tables 4.2.6.8 and 6.1.1.1)
;

loop_
_geom_angle_atom_site_label_1
_geom_angle_atom_site_label_2
_geom_angle_atom_site_label_3
_geom_angle
_geom_angle_site_symmetry_2
_geom_angle_site_symmetry_3
_geom_angle_publ_flag
C(2) C(1) C(6) 119.1(2) 1_555 1_555 yes
C(2) C(1) C(7) 124.2(2) 1_555 1_555 yes
C(6) C(1) C(7) 116.4(2) 1_555 1_555 yes
C(1) C(2) C(3) 119.0(2) 1_555 1_555 yes
C(1) C(2) C(15) 120.1(2) 1_555 2_655 yes
C(3) C(2) C(15) 120.8(2) 1_555 2_655 yes
C(2) C(3) C(4) 120.8(2) 1_555 1_555 yes
C(2) C(3) C(10) 119.3(2) 1_555 1_555 yes
C(4) C(3) C(10) 119.7(2) 1_555 1_555 yes
C(3) C(4) C(5) 119.0(2) 1_555 1_555 yes
C(3) C(4) C(12) 120.6(2) 1_555 1_555 yes
C(5) C(4) C(12) 120.2(2) 1_555 1_555 yes
C(4) C(5) C(6) 119.0(2) 1_555 1_555 yes
C(4) C(5) C(9) 123.8(2) 1_555 2_655 yes
C(6) C(5) C(9) 116.8(2) 1_555 2_655 yes
C(1) C(6) C(5) 122.7(2) 1_555 1_555 yes
C(1) C(7) C(8) 113.9(2) 1_555 1_555 yes
C(7) C(8) C(9) 119.3(2) 1_555 1_555 yes
C(5) C(9) C(8) 112.8(2) 2_655 1_555 yes
C(3) C(10) C(11) 117.7(2) 1_555 1_555 yes
C(3) C(10) C(11) 119.0(3) 1_555 2_655 yes
C(11) C(10) C(11) 26.3(3) 1_555 2_655 yes
C(10) C(11) C(10) 124.6(3) 1_555 2_655 yes
C(10) C(11) C(11) 70.1(10) 1_555 2_655 yes
C(10) C(11) C(11) 83.7(10) 2_655 2_655 yes
C(4) C(12) C(13) 118.2(3) 1_555 1_555 yes
C(4) C(12) C(14) 117.8(3) 1_555 1_555 yes
C(13) C(12) C(14) 28.3(2) 1_555 1_555 yes
C(12) C(13) C(14) 73.3(7) 1_555 1_555 yes
C(12) C(13) C(15) 122.8(4) 1_555 1_555 yes
C(14) C(13) C(15) 76.1(7) 1_555 1_555 yes
C(12) C(14) C(13) 78.4(7) 1_555 1_555 yes
C(12) C(14) C(15) 124.7(4) 1_555 1_555 yes
C(13) C(14) C(15) 75.2(7) 1_555 1_555 yes
C(2) C(15) C(13) 119.3(3) 2_655 1_555 yes
C(2) C(15) C(14) 118.6(3) 2_655 1_555 yes
C(13) C(15) C(14) 28.7(2) 1_555 1_555 yes
C(17) C(16) C(18) 113.6(2) 1_555 7_655 yes
C(17) C(16) C(19) 123.1(2) 1_555 1_555 yes
C(18) C(16) C(19) 123.3(2) 7_655 1_555 yes
F(1) C(17) C(16) 118.1(2) 1_555 1_555 yes
F(1) C(17) C(18) 118.8(2) 1_555 1_555 yes
C(16) C(17) C(18) 123.2(2) 1_555 1_555 yes
F(2) C(18) C(16) 118.1(2) 1_555 7_655 yes
F(2) C(18) C(17) 118.6(2) 1_555 1_555 yes
C(16) C(18) C(17) 123.3(2) 7_655 1_555 yes
C(16) C(19) C(20) 123.9(2) 1_555 1_555 yes
C(16) C(19) C(21) 124.3(2) 1_555 1_555 yes
C(20) C(19) C(21) 111.8(2) 1_555 1_555 yes
N(1) C(20) C(19) 173.0(2) 1_555 1_555 yes
N(2) C(21) C(19) 173.0(3) 1_555 1_555 yes

loop_
_geom_bond_atom_site_label_1
_geom_bond_atom_site_label_2
_geom_bond_distance
_geom_bond_site_symmetry_2
_geom_bond_publ_flag
F(1) C(17) 1.345(3) . yes
F(2) C(18) 1.350(2) . yes
N(1) C(20) 1.150(3) . yes
N(2) C(21) 1.148(3) . yes
C(1) C(2) 1.418(3) . yes
C(1) C(6) 1.384(3) . yes
C(1) C(7) 1.527(3) . yes
C(2) C(3) 1.420(3) . yes
C(2) C(15) 1.519(3) 2_655 yes
C(3) C(4) 1.414(3) . yes
C(3) C(10) 1.528(3) . yes
C(4) C(5) 1.419(3) . yes
C(4) C(12) 1.523(3) . yes
C(5) C(6) 1.391(3) . yes
C(5) C(9) 1.524(3) 2_655 yes
C(7) C(8) 1.534(4) . yes
C(8) C(9) 1.551(4) . yes
C(10) C(11) 1.564(7) . yes
C(10) C(11) 1.479(7) 2_655 yes
C(11) C(11) 0.696(8) 2_655 yes
C(12) C(13) 1.543(6) . yes
C(12) C(14) 1.509(6) . yes
C(13) C(14) 0.748(6) . yes
C(13) C(15) 1.504(6) . yes
C(14) C(15) 1.511(6) . yes
C(16) C(17) 1.449(3) . yes
C(16) C(18) 1.442(3) 7_655 yes
C(16) C(19) 1.385(3) . yes
C(17) C(18) 1.341(3) . yes
C(19) C(20) 1.445(3) . yes
C(19) C(21) 1.444(3) . yes

loop_
_geom_contact_atom_site_label_1
_geom_contact_atom_site_label_2
_geom_contact_distance
_geom_contact_site_symmetry_2
F(1) C(11) 3.187(5) 6_645
F(1) C(6) 3.284(3) .
F(1) C(10) 3.427(3) 6_645
F(2) C(13) 3.448(6) 5_545
F(2) C(4) 3.457(2) 7_655
F(2) C(3) 3.519(2) 7_655
F(2) C(12) 3.522(3) 7_655
N(1) C(8) 3.484(4) 6_655
N(1) C(10) 3.588(3) .
N(2) C(14) 3.335(6) 8_555
N(2) C(21) 3.392(3) 2_755
N(2) C(7) 3.409(3) .
N(2) N(2) 3.419(4) 2_755
N(2) C(11) 3.474(5) 5_545
N(2) C(12) 3.592(3) 8_555
N(2) C(1) 3.593(3) .
C(1) C(21) 3.200(3) .
C(1) C(19) 3.316(3) .
C(2) C(19) 3.190(3) .
C(2) C(20) 3.284(3) .
C(2) C(21) 3.447(3) .
C(3) C(20) 3.330(3) .
C(3) C(19) 3.384(3) .
C(3) C(16) 3.544(3) .
C(4) C(18) 3.234(3) 7_655
C(4) C(16) 3.341(3) .
C(5) C(16) 3.272(3) .
C(5) C(17) 3.313(3) .
C(5) C(18) 3.549(3) 7_655
C(6) C(17) 3.277(3) .
C(6) C(16) 3.377(3) .
C(6) C(19) 3.558(3) .
C(7) C(21) 3.521(3) .
C(9) C(18) 3.540(3) 2_655
C(12) C(18) 3.502(3) 7_655
C(15) C(20) 3.527(3) 2_655
C(21) C(21) 3.545(4) 2_755

loop_
_geom_torsion_atom_site_label_1
_geom_torsion_atom_site_label_2
_geom_torsion_atom_site_label_3
_geom_torsion_atom_site_label_4
_geom_torsion
_geom_torsion_site_symmetry_1
_geom_torsion_site_symmetry_2
_geom_torsion_site_symmetry_3
_geom_torsion_site_symmetry_4
_geom_torsion_publ_flag
F(1) C(17) C(16) C(18) -179.9(2) 1_555 1_555 1_555 7_655 yes
F(1) C(17) C(16) C(19) 1.9(3) 1_555 1_555 1_555 1_555 yes
F(1) C(17) C(18) F(2) 0.7(3) 1_555 1_555 1_555 1_555 yes
F(1) C(17) C(18) C(16) 179.8(2) 1_555 1_555 1_555 7_655 yes
F(2) C(18) C(16) C(17) -179.7(2) 1_555 1_555 7_655 7_655 yes
F(2) C(18) C(16) C(19) 2.0(3) 1_555 1_555 7_655 7_655 yes
F(2) C(18) C(17) C(16) 179.6(2) 1_555 1_555 1_555 1_555 yes
N(1) C(20) C(19) C(16) -171(1) 1_555 1_555 1_555 1_555 yes
N(1) C(20) C(19) C(21) 6(1) 1_555 1_555 1_555 1_555 yes
N(2) C(21) C(19) C(16) 166(1) 1_555 1_555 1_555 1_555 yes
N(2) C(21) C(19) C(20) -10(2) 1_555 1_555 1_555 1_555 yes
C(1) C(2) C(3) C(4) 2.0(3) 1_555 1_555 1_555 1_555 yes
C(1) C(2) C(3) C(10) 176.8(2) 1_555 1_555 1_555 1_555 yes
C(1) C(2) C(15) C(13) -107.0(4) 1_555 1_555 2_655 2_655 yes
C(1) C(2) C(15) C(14) -74.1(4) 1_555 1_555 2_655 2_655 yes
C(1) C(6) C(5) C(4) 6.3(3) 1_555 1_555 1_555 1_555 yes
C(1) C(6) C(5) C(9) -166.6(2) 1_555 1_555 1_555 2_655 yes
C(1) C(7) C(8) C(9) -61.5(4) 1_555 1_555 1_555 1_555 yes
C(2) C(1) C(6) C(5) -6.8(3) 1_555 1_555 1_555 1_555 yes
C(2) C(1) C(7) C(8) 108.7(3) 1_555 1_555 1_555 1_555 yes
C(2) C(3) C(4) C(5) -2.5(3) 1_555 1_555 1_555 1_555 yes
C(2) C(3) C(4) C(12) 173.7(2) 1_555 1_555 1_555 1_555 yes
C(2) C(3) C(10) C(11) -72.9(3) 1_555 1_555 1_555 1_555 yes
C(2) C(3) C(10) C(11) -102.8(3) 1_555 1_555 1_555 2_655 yes
C(2) C(15) C(13) C(12) 37.6(6) 1_555 2_655 2_655 2_655 yes
C(2) C(15) C(13) C(14) 96.8(7) 1_555 2_655 2_655 2_655 yes
C(2) C(15) C(14) C(12) -35.3(7) 1_555 2_655 2_655 2_655 yes
C(2) C(15) C(14) C(13) -99.4(7) 1_555 2_655 2_655 2_655 yes
C(3) C(2) C(1) C(6) 2.5(3) 1_555 1_555 1_555 1_555 yes
C(3) C(2) C(1) C(7) -171.5(2) 1_555 1_555 1_555 1_555 yes
C(3) C(2) C(15) C(13) 69.8(4) 1_555 1_555 2_655 2_655 yes
C(3) C(2) C(15) C(14) 102.7(4) 1_555 1_555 2_655 2_655 yes
C(3) C(4) C(5) C(6) -1.6(3) 1_555 1_555 1_555 1_555 yes
C(3) C(4) C(5) C(9) 170.8(2) 1_555 1_555 1_555 2_655 yes
C(3) C(4) C(12) C(13) -70.6(4) 1_555 1_555 1_555 1_555 yes
C(3) C(4) C(12) C(14) -102.7(4) 1_555 1_555 1_555 1_555 yes
C(3) C(10) C(11) C(10) -32.9(4) 1_555 1_555 1_555 2_655 yes
C(3) C(10) C(11) C(11) -99.8(5) 1_555 1_555 1_555 2_655 yes
C(3) C(10) C(11) C(10) 34.2(4) 1_555 1_555 2_655 2_655 yes
C(3) C(10) C(11) C(11) 94.7(5) 1_555 1_555 2_655 1_555 yes
C(4) C(3) C(2) C(15) -174.8(2) 1_555 1_555 1_555 2_655 yes
C(4) C(3) C(10) C(11) 102.0(3) 1_555 1_555 1_555 1_555 yes
C(4) C(3) C(10) C(11) 72.1(3) 1_555 1_555 1_555 2_655 yes
C(4) C(5) C(9) C(8) -110.1(3) 1_555 1_555 2_655 2_655 yes
C(4) C(12) C(13) C(14) -97.0(7) 1_555 1_555 1_555 1_555 yes
C(4) C(12) C(13) C(15) -36.5(6) 1_555 1_555 1_555 1_555 yes
C(4) C(12) C(14) C(13) 98.4(7) 1_555 1_555 1_555 1_555 yes
C(4) C(12) C(14) C(15) 35.8(6) 1_555 1_555 1_555 1_555 yes
C(5) C(4) C(3) C(10) -177.2(2) 1_555 1_555 1_555 1_555 yes
C(5) C(4) C(12) C(13) 105.6(4) 1_555 1_555 1_555 1_555 yes
C(5) C(4) C(12) C(14) 73.4(4) 1_555 1_555 1_555 1_555 yes
C(5) C(6) C(1) C(7) 167.7(2) 1_555 1_555 1_555 1_555 yes
C(5) C(9) C(8) C(7) 62.1(3) 1_555 2_655 2_655 2_655 yes
C(6) C(1) C(2) C(15) 179.3(2) 1_555 1_555 1_555 2_655 yes
C(6) C(1) C(7) C(8) -65.5(3) 1_555 1_555 1_555 1_555 yes
C(6) C(5) C(4) C(12) -177.7(2) 1_555 1_555 1_555 1_555 yes
C(6) C(5) C(9) C(8) 62.4(3) 1_555 1_555 2_655 2_655 yes
C(7) C(1) C(2) C(15) 5.3(3) 1_555 1_555 1_555 2_655 yes
C(9) C(5) C(4) C(12) -5.4(3) 1_555 2_655 2_655 2_655 yes
C(10) C(3) C(2) C(15) 0.0(3) 1_555 1_555 1_555 2_655 yes
C(10) C(3) C(4) C(12) -1.1(3) 1_555 1_555 1_555 1_555 yes
C(10) C(11) C(10) C(11) -60.4(5) 1_555 1_555 2_655 2_655 yes
C(10) C(11) C(11) C(10) 130.4(4) 1_555 1_555 2_655 2_655 yes
C(10) C(11) C(10) C(11) 66.9(6) 1_555 2_655 2_655 1_555 yes
C(10) C(11) C(11) C(10) -130.4(4) 1_555 2_655 1_555 2_655 yes
C(11) C(10) C(11) C(10) -60.4(5) 1_555 1_555 2_655 2_655 yes
C(11) C(10) C(11) C(10) 66.9(6) 1_555 2_655 2_655 1_555 yes
C(12) C(13) C(14) C(15) 131.0(3) 1_555 1_555 1_555 1_555 yes
C(12) C(13) C(15) C(14) -59.2(7) 1_555 1_555 1_555 1_555 yes
C(12) C(14) C(13) C(15) -131.0(3) 1_555 1_555 1_555 1_555 yes
C(12) C(14) C(15) C(13) 64.1(7) 1_555 1_555 1_555 1_555 yes
C(13) C(12) C(14) C(15) -62.6(7) 1_555 1_555 1_555 1_555 yes
C(14) C(12) C(13) C(15) 60.6(7) 1_555 1_555 1_555 1_555 yes
C(17) C(16) C(19) C(20) 177.5(2) 1_555 1_555 1_555 1_555 yes
C(17) C(16) C(19) C(21) -0.1(3) 1_555 1_555 1_555 1_555 yes
C(17) C(18) C(16) C(19) -177.1(2) 1_555 1_555 7_655 7_655 yes
C(18) C(17) C(16) C(19) -177.1(2) 1_555 1_555 1_555 1_555 yes
